data_7013456
loop_
_publ_author_name
'Manning, Anthony R.'
'McAdam, C. John'
'Palmer, Anthony J.'
'Robinson, Brian H.'
'Simpson, Jim'

_publ_section_title
;
 The reaction of
 [{Co(?5-C5H5)}2{Fe(CO)2(PPh3)}(&#xFFFD;3-S)(&#xFFFD;3-CS)] and related
 complexes with carbon disulfide. Synthesis, structure and reactivity
 of [{Co(?5-C5H5)}2{Fe(CO)(L)}(&#xFFFD;3-S)(&#xFFFD;3-C2S3)]
 derivatives (L = PR3 and CNR)
;
_journal_issue 23
_journal_name_full 'Dalton Transactions'
_journal_page_first 4472
_journal_paper_doi 10.1039/b308320a
_journal_year 2003
_chemical_formula_moiety 'C32 H28 O P S4 Co2 Fe I, C H Cl3, 0.5(C6 H6)'
_chemical_formula_sum 'C36 H32 Cl3 Co2 Fe I O P S4'
_chemical_formula_weight 1046.79
_chemical_name_systematic
;
?
;
_space_group_IT_number 14
_symmetry_cell_setting monoclinic
_symmetry_space_group_name_Hall '-P 2yn'
_symmetry_space_group_name_H-M 'P 1 21/n 1'
_atom_sites_solution_hydrogens geom
_atom_sites_solution_primary direct
_atom_sites_solution_secondary difmap
_audit_creation_method SHELXL-97
_cell_angle_alpha 90.00
_cell_angle_beta 100.2930(10)
_cell_angle_gamma 90.00
_cell_formula_units_Z 4
_cell_length_a 12.9130(7)
_cell_length_b 20.9619(10)
_cell_length_c 16.2086(8)
_cell_measurement_reflns_used 8192
_cell_measurement_temperature 300(2)
_cell_measurement_theta_max 23.39
_cell_measurement_theta_min 1.60
_cell_volume 4316.8(4)
_computing_cell_refinement 'SAINT (Siemens 1995)'
_computing_data_collection 'SMART (Siemens 1995)'
_computing_data_reduction 'SAINT (Siemens 1995)'
_computing_molecular_graphics 'TITAN (Hunter & Simpson 1997), SHELXTL-PC (Sheldrick 1976)'
_computing_structure_refinement 'SHELXL-97 (Sheldrick, 1997)'
_computing_structure_solution 'SHELXS-97 (Sheldrick, 1990)'
_diffrn_ambient_temperature 300(2)
_diffrn_measured_fraction_theta_full 0.729
_diffrn_measured_fraction_theta_max 0.729
_diffrn_measurement_device_type 'Siemens SMART CD'
_diffrn_measurement_method 'Exposures over 0.3\% \f or \w rotation'
_diffrn_radiation_monochromator graphite
_diffrn_radiation_source 'fine-focus sealed tube'
_diffrn_radiation_type MoK\a
_diffrn_radiation_wavelength 0.71073
_diffrn_reflns_av_R_equivalents 0.0314
_diffrn_reflns_av_sigmaI/netI 0.0365
_diffrn_reflns_limit_h_max 8
_diffrn_reflns_limit_h_min -8
_diffrn_reflns_limit_k_max 23
_diffrn_reflns_limit_k_min -23
_diffrn_reflns_limit_l_max 12
_diffrn_reflns_limit_l_min -18
_diffrn_reflns_number 12780
_diffrn_reflns_theta_full 23.39
_diffrn_reflns_theta_max 23.39
_diffrn_reflns_theta_min 1.60
_diffrn_standards_number 0
_exptl_absorpt_coefficient_mu 2.250
_exptl_absorpt_correction_T_max 1.000000
_exptl_absorpt_correction_T_min 0.720984
_exptl_absorpt_correction_type 'Siemens SADABS'
_exptl_crystal_colour 'dark brown'
_exptl_crystal_density_diffrn 1.611
_exptl_crystal_density_method 'not measured'
_exptl_crystal_description plate
_exptl_crystal_F_000 2076
_refine_diff_density_max 1.023
_refine_diff_density_min -0.640
_refine_diff_density_rms 0.132
_refine_ls_extinction_method none
_refine_ls_goodness_of_fit_ref 1.128
_refine_ls_hydrogen_treatment mixed
_refine_ls_matrix_type full
_refine_ls_number_parameters 470
_refine_ls_number_reflns 4746
_refine_ls_number_restraints 36
_refine_ls_restrained_S_all 1.127
_refine_ls_R_factor_all 0.0672
_refine_ls_R_factor_gt 0.0586
_refine_ls_shift/su_max 0.013
_refine_ls_shift/su_mean 0.001
_refine_ls_structure_factor_coef Fsqd
_refine_ls_weighting_details 'w=1/[\s^2^(Fo^2^)+(0.1014P)^2^+18.8032P] where P=(Fo^2^+2Fc^2^)/3'
_refine_ls_weighting_scheme calc
_refine_ls_wR_factor_gt 0.1812
_refine_ls_wR_factor_ref 0.1874
_reflns_number_gt 4019
_reflns_number_total 4746
_reflns_threshold_expression >2sigma(I)
_cod_data_source_file b308320a.txt
_cod_data_source_block fecomi
_cod_depositor_comments
;
The following automatic conversions were performed:

'_refine_ls_weighting_scheme' value 'calc
w=1/[\s^2^(Fo^2^)+(0.1014P)^2^+18.8032P] where P=(Fo^2^+2Fc^2^)/3'
was changed to 'calc'. New tag '_refine_ls_weighting_details' was
created. The value of the new tag was set to
'w=1/[\s^2^(Fo^2^)+(0.1014P)^2^+18.8032P] where P=(Fo^2^+2Fc^2^)/3'.

Automatic conversion script
Id: cif_fix_values 3143 2015-03-26 13:38:13Z robertas 
;
_cod_original_sg_symbol_H-M 'P 21/n'
_cod_original_formula_sum 'C36 H32 O P S4 Cl3 Co2 Fe I'
_cod_database_code 7013456

loop_
_symmetry_equiv_pos_as_xyz
'x, y, z'
'-x+1/2, y+1/2, -z+1/2'
'-x, -y, -z'
'x-1/2, -y-1/2, z-1/2'

loop_
_atom_site_label
_atom_site_type_symbol
_atom_site_fract_x
_atom_site_fract_y
_atom_site_fract_z
_atom_site_U_iso_or_equiv
_atom_site_adp_type
_atom_site_occupancy
_atom_site_calc_flag
_atom_site_refinement_flags
_atom_site_disorder_assembly
_atom_site_disorder_group
I1 I 0.81345(8) 0.07614(4) 0.65204(6) 0.0906(4) Uani 1 d . . .
Co1 Co 1.10664(12) 0.16282(6) 0.28043(7) 0.0489(4) Uani 1 d . . .
Co2 Co 1.10017(11) 0.14938(5) 0.42853(6) 0.0387(4) Uani 1 d . . .
Fe1 Fe 0.95624(11) 0.21504(5) 0.33259(6) 0.0367(4) Uani 1 d . . .
S1 S 1.1229(2) 0.23831(10) 0.37141(14) 0.0483(7) Uani 1 d . . .
C1 C 1.0021(8) 0.1291(4) 0.3333(5) 0.039(2) Uani 1 d . . .
S2 S 0.9236(2) 0.06058(10) 0.31388(14) 0.0495(8) Uani 1 d . . .
C2 C 0.8083(8) 0.0942(4) 0.3261(5) 0.046(3) Uani 1 d . . .
S3 S 0.6940(3) 0.05041(13) 0.3228(2) 0.0752(10) Uani 1 d . . .
C3 C 0.7311(10) -0.0294(4) 0.2978(7) 0.077(4) Uani 1 d . . .
H3A H 0.7605 -0.0284 0.2474 0.115 Uiso 1 calc R . .
H3B H 0.6701 -0.0564 0.2895 0.115 Uiso 1 calc R . .
H3C H 0.7825 -0.0457 0.3430 0.115 Uiso 1 calc R . .
S4 S 0.7993(2) 0.17321(10) 0.34171(15) 0.0490(7) Uani 1 d . . .
C11 C 1.094(2) 0.1601(15) 0.1526(9) 0.140(10) Uani 1 d . . .
H11 H 1.0375 0.1743 0.1135 0.168 Uiso 1 calc R . .
C12 C 1.178(2) 0.1954(9) 0.1856(12) 0.119(7) Uani 1 d . . .
H12 H 1.1879 0.2383 0.1743 0.143 Uiso 1 calc R . .
C13 C 1.2498(12) 0.1571(9) 0.2402(9) 0.093(5) Uani 1 d . . .
H13 H 1.3149 0.1693 0.2705 0.112 Uiso 1 calc R . .
C14 C 1.2025(17) 0.0966(7) 0.2396(10) 0.091(5) Uani 1 d . . .
H14 H 1.2314 0.0613 0.2701 0.109 Uiso 1 calc R . .
C15 C 1.106(2) 0.0980(11) 0.1865(15) 0.132(8) Uani 1 d . . .
H15 H 1.0585 0.0645 0.1752 0.158 Uiso 1 calc R . .
C21 C 1.2100(11) 0.0843(5) 0.4883(6) 0.057(3) Uani 1 d . . .
H21 H 1.2587 0.0620 0.4636 0.068 Uiso 1 calc R . .
C22 C 1.2278(10) 0.1435(5) 0.5275(6) 0.059(3) Uani 1 d . . .
H22 H 1.2897 0.1672 0.5338 0.071 Uiso 1 calc R . .
C23 C 1.1347(10) 0.1607(5) 0.5558(5) 0.057(3) Uani 1 d . . .
H23 H 1.1243 0.1983 0.5838 0.068 Uiso 1 calc R . .
C24 C 1.0574(10) 0.1103(5) 0.5341(6) 0.061(3) Uani 1 d . . .
H24 H 0.9894 0.1088 0.5455 0.073 Uiso 1 calc R . .
C25 C 1.1082(11) 0.0634(5) 0.4915(6) 0.055(3) Uani 1 d . . .
H25 H 1.0784 0.0253 0.4696 0.066 Uiso 1 calc R . .
C4 C 0.9121(9) 0.2431(4) 0.2311(5) 0.049(3) Uani 1 d . . .
O4 O 0.8833(8) 0.2590(4) 0.1633(4) 0.084(3) Uani 1 d . . .
P5 P 0.9098(2) 0.30430(9) 0.39751(12) 0.0377(7) Uani 1 d . . .
C31 C 0.9525(8) 0.2990(4) 0.5115(5) 0.041(3) Uani 1 d . . .
C32 C 1.0351(9) 0.3348(4) 0.5514(5) 0.050(3) Uani 1 d . . .
H32 H 1.0690 0.3629 0.5207 0.060 Uiso 1 calc R . .
C33 C 1.0689(10) 0.3295(5) 0.6384(6) 0.064(3) Uani 1 d . . .
H33 H 1.1250 0.3539 0.6655 0.077 Uiso 1 calc R . .
C34 C 1.0180(11) 0.2876(5) 0.6831(6) 0.070(4) Uani 1 d . . .
H34 H 1.0386 0.2847 0.7409 0.084 Uiso 1 calc R . .
C35 C 0.9366(10) 0.2498(5) 0.6428(6) 0.062(3) Uani 1 d . . .
H35 H 0.9035 0.2210 0.6732 0.074 Uiso 1 calc R . .
C36 C 0.9046(9) 0.2554(4) 0.5565(5) 0.054(3) Uani 1 d . . .
H36 H 0.8507 0.2297 0.5289 0.064 Uiso 1 calc R . .
C41 C 0.7702(8) 0.3243(4) 0.3816(5) 0.043(3) Uani 1 d . . .
C42 C 0.7120(10) 0.3363(5) 0.4447(6) 0.053(3) Uani 1 d . . .
H42 H 0.7437 0.3309 0.5005 0.064 Uiso 1 calc R . .
C43 C 0.6116(12) 0.3554(7) 0.4267(7) 0.080(4) Uani 1 d . . .
H43 H 0.5752 0.3627 0.4704 0.096 Uiso 1 calc R . .
C44 C 0.5605(10) 0.3644(5) 0.3452(7) 0.067(3) Uani 1 d . . .
H44 H 0.4906 0.3777 0.3337 0.081 Uiso 1 calc R . .
C45 C 0.6163(10) 0.3532(4) 0.2809(6) 0.053(3) Uani 1 d . . .
H45 H 0.5843 0.3595 0.2254 0.064 Uiso 1 calc R . .
C46 C 0.7176(9) 0.3330(4) 0.2991(5) 0.046(3) Uani 1 d . . .
H46 H 0.7532 0.3245 0.2552 0.055 Uiso 1 calc R . .
C51 C 0.9627(8) 0.3806(4) 0.3682(5) 0.047(3) Uani 1 d . . .
C52 C 1.0293(9) 0.3855(4) 0.3085(6) 0.053(3) Uani 1 d . . .
H52 H 1.0499 0.3488 0.2834 0.063 Uiso 1 calc R . .
C53 C 1.0637(10) 0.4436(5) 0.2874(7) 0.068(3) Uani 1 d . . .
H53 H 1.1066 0.4463 0.2471 0.082 Uiso 1 calc R . .
C54 C 1.0361(10) 0.4983(5) 0.3245(7) 0.072(4) Uani 1 d . . .
H54 H 1.0619 0.5376 0.3106 0.087 Uiso 1 calc R . .
C55 C 0.9695(11) 0.4950(4) 0.3830(6) 0.069(4) Uani 1 d . . .
H55 H 0.9496 0.5321 0.4074 0.082 Uiso 1 calc R . .
C56 C 0.9328(9) 0.4365(4) 0.4048(5) 0.050(3) Uani 1 d . . .
H56 H 0.8882 0.4343 0.4438 0.060 Uiso 1 calc R . .
C60 C 0.569(2) 0.1199(12) 0.4998(12) 0.163(9) Uani 1 d . . .
H60 H 0.6401 0.1021 0.5123 0.195 Uiso 1 calc R . .
Cl1 Cl 0.5033(5) 0.1240(5) 0.5847(3) 0.203(4) Uani 1 d . . .
Cl2 Cl 0.4687(6) 0.0708(5) 0.4213(5) 0.231(4) Uani 1 d . . .
Cl3 Cl 0.5586(11) 0.1908(5) 0.4515(7) 0.309(6) Uani 1 d . . .
C61 C 0.8149(16) 0.0994(8) 0.0774(11) 0.047(4) Uani 0.50 d PU . .
H61 H 0.8112 0.1136 0.1312 0.056 Uiso 0.50 calc PR . .
C62 C 0.8093(16) 0.1413(8) 0.0125(11) 0.046(4) Uani 0.50 d PU . .
H62 H 0.8057 0.1849 0.0227 0.055 Uiso 0.50 calc PR . .
C63 C 0.8090(14) 0.1204(8) -0.0668(9) 0.036(4) Uani 0.50 d PU . .
H63 H 0.8040 0.1494 -0.1107 0.043 Uiso 0.50 calc PR . .
C64 C 0.8155(15) 0.0600(8) -0.0813(10) 0.040(4) Uani 0.50 d PU . .
H64 H 0.8117 0.0458 -0.1362 0.048 Uiso 0.50 calc PR . .
C65 C 0.8273(18) 0.0180(10) -0.0197(13) 0.063(6) Uani 0.50 d PU . .
H65 H 0.8367 -0.0249 -0.0311 0.076 Uiso 0.50 calc PR . .
C66 C 0.8259(17) 0.0371(9) 0.0617(11) 0.053(5) Uani 0.50 d PU . .
H66 H 0.8325 0.0073 0.1048 0.064 Uiso 0.50 calc PR . .

loop_
_atom_site_aniso_label
_atom_site_aniso_U_11
_atom_site_aniso_U_22
_atom_site_aniso_U_33
_atom_site_aniso_U_23
_atom_site_aniso_U_13
_atom_site_aniso_U_12
I1 0.0835(10) 0.0913(6) 0.1041(7) -0.0161(5) 0.0358(6) -0.0174(5)
Co1 0.0504(13) 0.0607(7) 0.0389(6) 0.0012(5) 0.0171(6) 0.0057(7)
Co2 0.0411(11) 0.0420(6) 0.0321(6) -0.0009(4) 0.0044(5) 0.0015(5)
Fe1 0.0450(12) 0.0346(6) 0.0297(6) -0.0014(4) 0.0046(5) 0.0005(5)
S1 0.045(2) 0.0457(12) 0.0528(13) 0.0032(9) 0.0061(12) -0.0045(11)
C1 0.047(8) 0.036(4) 0.031(4) -0.002(3) 0.001(4) 0.005(4)
S2 0.055(2) 0.0392(11) 0.0517(13) -0.0082(9) 0.0016(12) 0.0008(11)
C2 0.055(9) 0.038(4) 0.043(5) -0.001(3) 0.003(4) -0.006(4)
S3 0.066(3) 0.0535(15) 0.105(2) -0.0111(14) 0.0114(18) -0.0151(14)
C3 0.092(11) 0.043(5) 0.084(7) 0.003(5) -0.017(7) -0.018(6)
S4 0.045(2) 0.0389(11) 0.0631(14) -0.0093(9) 0.0089(12) -0.0015(11)
C11 0.16(3) 0.21(3) 0.054(8) -0.005(12) 0.032(11) 0.10(2)
C12 0.17(2) 0.119(13) 0.087(11) 0.033(10) 0.079(13) 0.021(14)
C13 0.055(13) 0.143(14) 0.092(10) -0.005(9) 0.040(8) 0.023(10)
C14 0.122(17) 0.087(9) 0.086(10) 0.009(7) 0.076(11) 0.041(10)
C15 0.13(2) 0.163(18) 0.128(16) -0.098(15) 0.092(15) -0.045(16)
C21 0.064(12) 0.061(6) 0.048(5) 0.004(4) 0.015(5) 0.020(6)
C22 0.037(10) 0.081(7) 0.051(5) 0.007(5) -0.011(5) -0.005(6)
C23 0.070(11) 0.064(6) 0.034(5) -0.002(4) 0.003(5) 0.017(6)
C24 0.058(10) 0.082(7) 0.042(5) 0.021(5) 0.006(5) 0.001(6)
C25 0.064(12) 0.052(5) 0.046(5) 0.005(4) 0.003(5) -0.002(6)
C4 0.068(9) 0.047(5) 0.030(5) 0.000(4) 0.002(4) 0.004(5)
O4 0.126(8) 0.079(5) 0.042(4) 0.006(3) 0.002(4) 0.024(5)
P5 0.048(2) 0.0344(10) 0.0290(10) -0.0011(8) 0.0018(10) 0.0006(10)
C31 0.055(8) 0.038(4) 0.027(4) -0.003(3) -0.002(4) 0.006(4)
C32 0.060(9) 0.041(5) 0.043(5) -0.001(4) -0.004(5) 0.006(5)
C33 0.080(10) 0.048(5) 0.053(6) -0.005(4) -0.017(6) 0.010(5)
C34 0.109(12) 0.057(6) 0.037(5) -0.006(5) -0.006(6) 0.034(7)
C35 0.075(10) 0.070(6) 0.042(5) 0.008(5) 0.015(5) 0.022(6)
C36 0.067(9) 0.051(5) 0.040(5) 0.000(4) 0.003(5) 0.006(5)
C41 0.062(9) 0.035(4) 0.032(4) -0.002(3) 0.004(4) -0.004(4)
C42 0.025(10) 0.096(7) 0.041(5) 0.006(5) 0.011(5) 0.025(6)
C43 0.046(12) 0.146(12) 0.052(6) 0.005(6) 0.020(6) 0.031(9)
C44 0.044(10) 0.082(7) 0.074(7) 0.007(6) 0.005(6) 0.015(6)
C45 0.057(11) 0.058(5) 0.042(5) -0.002(4) 0.003(5) 0.002(6)
C46 0.039(10) 0.055(5) 0.041(5) -0.004(4) 0.001(5) 0.007(5)
C51 0.061(9) 0.034(4) 0.040(5) 0.001(3) -0.010(5) -0.005(4)
C52 0.053(9) 0.051(5) 0.055(6) 0.007(4) 0.015(5) 0.004(5)
C53 0.068(11) 0.066(7) 0.072(7) 0.017(5) 0.017(6) -0.010(6)
C54 0.068(11) 0.054(6) 0.085(8) 0.014(5) -0.014(7) -0.016(6)
C55 0.103(11) 0.038(5) 0.058(6) -0.006(4) -0.005(6) -0.005(6)
C56 0.063(9) 0.043(5) 0.045(5) 0.000(4) 0.008(5) 0.003(5)
C60 0.19(2) 0.21(2) 0.102(13) 0.034(14) 0.065(14) 0.021(19)
Cl1 0.124(6) 0.380(11) 0.110(4) -0.014(5) 0.031(3) 0.074(6)
Cl2 0.126(6) 0.373(12) 0.204(7) -0.111(7) 0.058(5) -0.032(6)
Cl3 0.419(17) 0.264(11) 0.277(11) 0.084(9) 0.153(11) 0.013(11)
C61 0.043(7) 0.055(6) 0.041(6) -0.008(4) 0.007(4) 0.005(5)
C62 0.043(6) 0.042(5) 0.050(6) -0.010(4) 0.002(4) 0.007(4)
C63 0.027(6) 0.044(5) 0.036(5) 0.003(4) 0.007(4) 0.003(4)
C64 0.038(6) 0.046(5) 0.035(5) -0.009(4) 0.008(4) 0.000(4)
C65 0.065(7) 0.060(7) 0.066(7) -0.006(5) 0.013(5) -0.003(5)
C66 0.052(7) 0.058(6) 0.052(6) 0.004(4) 0.011(5) -0.002(5)

loop_
_atom_type_symbol
_atom_type_description
_atom_type_scat_dispersion_real
_atom_type_scat_dispersion_imag
_atom_type_scat_source
C C 0.0033 0.0016 'International Tables Vol C Tables 4.2.6.8 and 6.1.1.4'
H H 0.0000 0.0000 'International Tables Vol C Tables 4.2.6.8 and 6.1.1.4'
O O 0.0106 0.0060 'International Tables Vol C Tables 4.2.6.8 and 6.1.1.4'
P P 0.1023 0.0942 'International Tables Vol C Tables 4.2.6.8 and 6.1.1.4'
S S 0.1246 0.1234 'International Tables Vol C Tables 4.2.6.8 and 6.1.1.4'
Fe Fe 0.3463 0.8444 'International Tables Vol C Tables 4.2.6.8 and 6.1.1.4'
Co Co 0.3494 0.9721 'International Tables Vol C Tables 4.2.6.8 and 6.1.1.4'
I I -0.4742 1.8119 'International Tables Vol C Tables 4.2.6.8 and 6.1.1.4'
Cl Cl 0.1484 0.1585 'International Tables Vol C Tables 4.2.6.8 and 6.1.1.4'

loop_
_geom_angle_atom_site_label_1
_geom_angle_atom_site_label_2
_geom_angle_atom_site_label_3
_geom_angle
_geom_angle_site_symmetry_1
_geom_angle_site_symmetry_3
_geom_angle_publ_flag
C1 Co1 C15 100.7(6) . . ?
C1 Co1 C12 159.1(8) . . ?
C15 Co1 C12 66.6(8) . . ?
C1 Co1 C11 121.6(10) . . ?
C15 Co1 C11 40.3(8) . . ?
C12 Co1 C11 38.3(8) . . ?
C1 Co1 C14 114.9(5) . . ?
C15 Co1 C14 39.5(7) . . ?
C12 Co1 C14 66.6(6) . . ?
C11 Co1 C14 66.2(7) . . ?
C1 Co1 C13 152.1(6) . . ?
C15 Co1 C13 67.0(7) . . ?
C12 Co1 C13 40.0(7) . . ?
C11 Co1 C13 65.9(8) . . ?
C14 Co1 C13 40.0(6) . . ?
C1 Co1 S1 87.3(2) . . ?
C15 Co1 S1 171.9(5) . . ?
C12 Co1 S1 105.5(6) . . ?
C11 Co1 S1 134.0(9) . . ?
C14 Co1 S1 137.0(7) . . ?
C13 Co1 S1 106.0(5) . . ?
C1 Co1 Co2 49.2(2) . . ?
C15 Co1 Co2 131.6(8) . . ?
C12 Co1 Co2 151.5(8) . . ?
C11 Co1 Co2 169.6(10) . . ?
C14 Co1 Co2 111.7(4) . . ?
C13 Co1 Co2 119.6(4) . . ?
S1 Co1 Co2 54.85(7) . . ?
C1 Co1 Fe1 48.8(2) . . ?
C15 Co1 Fe1 130.1(8) . . ?
C12 Co1 Fe1 126.1(6) . . ?
C11 Co1 Fe1 115.4(6) . . ?
C14 Co1 Fe1 162.9(6) . . ?
C13 Co1 Fe1 157.1(5) . . ?
S1 Co1 Fe1 55.44(8) . . ?
Co2 Co1 Fe1 63.39(5) . . ?
C1 Co2 C23 148.9(5) . . ?
C1 Co2 C24 110.8(4) . . ?
C23 Co2 C24 41.5(4) . . ?
C1 Co2 C25 100.2(4) . . ?
C23 Co2 C25 67.7(4) . . ?
C24 Co2 C25 40.4(4) . . ?
C1 Co2 C21 122.9(4) . . ?
C23 Co2 C21 66.3(4) . . ?
C24 Co2 C21 67.2(5) . . ?
C25 Co2 C21 39.3(4) . . ?
C1 Co2 C22 161.8(4) . . ?
C23 Co2 C22 39.8(4) . . ?
C24 Co2 C22 68.3(5) . . ?
C25 Co2 C22 66.8(4) . . ?
C21 Co2 C22 39.1(4) . . ?
C1 Co2 S1 88.0(3) . . ?
C23 Co2 S1 108.4(3) . . ?
C24 Co2 S1 142.1(3) . . ?
C25 Co2 S1 169.3(4) . . ?
C21 Co2 S1 130.0(4) . . ?
C22 Co2 S1 103.6(3) . . ?
C1 Co2 Co1 49.2(3) . . ?
C23 Co2 Co1 160.4(4) . . ?
C24 Co2 Co1 158.0(3) . . ?
C25 Co2 Co1 125.5(3) . . ?
C21 Co2 Co1 113.3(3) . . ?
C22 Co2 Co1 127.1(4) . . ?
S1 Co2 Co1 55.73(7) . . ?
C1 Co2 Fe1 46.8(2) . . ?
C23 Co2 Fe1 123.1(3) . . ?
C24 Co2 Fe1 116.1(3) . . ?
C25 Co2 Fe1 136.6(4) . . ?
C21 Co2 Fe1 169.5(3) . . ?
C22 Co2 Fe1 151.0(3) . . ?
S1 Co2 Fe1 54.10(8) . . ?
Co1 Co2 Fe1 59.64(5) . . ?
C4 Fe1 C1 112.1(4) . . ?
C4 Fe1 S1 109.6(4) . . ?
C1 Fe1 S1 85.4(3) . . ?
C4 Fe1 S4 92.7(4) . . ?
C1 Fe1 S4 85.0(3) . . ?
S1 Fe1 S4 157.67(10) . . ?
C4 Fe1 P5 95.2(3) . . ?
C1 Fe1 P5 152.3(2) . . ?
S1 Fe1 P5 90.60(10) . . ?
S4 Fe1 P5 88.57(10) . . ?
C4 Fe1 Co1 88.4(3) . . ?
C1 Fe1 Co1 47.6(3) . . ?
S1 Fe1 Co1 53.98(8) . . ?
S4 Fe1 Co1 128.12(8) . . ?
P5 Fe1 Co1 143.00(9) . . ?
C4 Fe1 Co2 145.3(3) . . ?
C1 Fe1 Co2 45.8(2) . . ?
S1 Fe1 Co2 51.92(7) . . ?
S4 Fe1 Co2 108.23(8) . . ?
P5 Fe1 Co2 112.22(7) . . ?
Co1 Fe1 Co2 56.97(5) . . ?
Co2 S1 Co1 69.43(8) . . ?
Co2 S1 Fe1 73.98(9) . . ?
Co1 S1 Fe1 70.58(9) . . ?
S2 C1 Co2 128.4(4) . . ?
S2 C1 Co1 132.1(5) . . ?
Co2 C1 Co1 81.6(4) . . ?
S2 C1 Fe1 127.4(6) . . ?
Co2 C1 Fe1 87.4(3) . . ?
Co1 C1 Fe1 83.6(3) . . ?
C2 S2 C1 97.5(4) . . ?
S4 C2 S2 121.0(6) . . ?
S4 C2 S3 116.4(6) . . ?
S2 C2 S3 122.6(5) . . ?
C2 S3 C3 103.9(5) . . ?
C2 S4 Fe1 106.7(4) . . ?
C12 C11 C15 109(2) . . ?
C12 C11 Co1 70.8(10) . . ?
C15 C11 Co1 69.4(9) . . ?
C11 C12 C13 109.1(18) . . ?
C11 C12 Co1 71.0(11) . . ?
C13 C12 Co1 70.9(8) . . ?
C14 C13 C12 106.0(16) . . ?
C14 C13 Co1 69.1(8) . . ?
C12 C13 Co1 69.1(9) . . ?
C15 C14 C13 109.0(15) . . ?
C15 C14 Co1 70.0(8) . . ?
C13 C14 Co1 70.9(7) . . ?
C14 C15 C11 106.6(18) . . ?
C14 C15 Co1 70.5(8) . . ?
C11 C15 Co1 70.2(9) . . ?
C25 C21 C22 110.0(10) . . ?
C25 C21 Co2 69.8(6) . . ?
C22 C21 Co2 70.8(6) . . ?
C21 C22 C23 107.2(11) . . ?
C21 C22 Co2 70.1(6) . . ?
C23 C22 Co2 68.4(6) . . ?
C22 C23 C24 108.9(9) . . ?
C22 C23 Co2 71.8(6) . . ?
C24 C23 Co2 69.8(5) . . ?
C25 C24 C23 105.3(11) . . ?
C25 C24 Co2 70.0(6) . . ?
C23 C24 Co2 68.7(5) . . ?
C21 C25 C24 108.7(10) . . ?
C21 C25 Co2 70.9(6) . . ?
C24 C25 Co2 69.6(5) . . ?
O4 C4 Fe1 177.2(8) . . ?
C41 P5 C31 105.6(4) . . ?
C41 P5 C51 99.6(4) . . ?
C31 P5 C51 104.7(4) . . ?
C41 P5 Fe1 117.3(3) . . ?
C31 P5 Fe1 111.0(3) . . ?
C51 P5 Fe1 117.1(3) . . ?
C32 C31 C36 119.9(8) . . ?
C32 C31 P5 120.8(7) . . ?
C36 C31 P5 119.2(7) . . ?
C31 C32 C33 120.5(10) . . ?
C34 C33 C32 119.1(10) . . ?
C33 C34 C35 120.7(9) . . ?
C34 C35 C36 119.4(10) . . ?
C31 C36 C35 120.3(10) . . ?
C42 C41 C46 116.4(10) . . ?
C42 C41 P5 125.8(7) . . ?
C46 C41 P5 117.7(8) . . ?
C43 C42 C41 121.4(9) . . ?
C42 C43 C44 121.9(11) . . ?
C43 C44 C45 118.1(12) . . ?
C46 C45 C44 120.0(9) . . ?
C45 C46 C41 122.2(9) . . ?
C56 C51 C52 118.6(8) . . ?
C56 C51 P5 118.5(8) . . ?
C52 C51 P5 122.8(7) . . ?
C53 C52 C51 120.3(10) . . ?
C52 C53 C54 121.1(11) . . ?
C53 C54 C55 119.8(10) . . ?
C56 C55 C54 120.1(10) . . ?
C55 C56 C51 120.1(10) . . ?
Cl3 C60 Cl1 108.4(14) . . ?
Cl3 C60 Cl2 100.1(12) . . ?
Cl1 C60 Cl2 100.6(12) . . ?
C66 C61 C62 118.2(16) . . ?
C61 C62 C63 120.9(16) . . ?
C64 C63 C62 120.0(16) . . ?
C63 C64 C65 121.2(16) . . ?
C64 C65 C66 120.7(19) . . ?
C61 C66 C65 118.9(18) . . ?

loop_
_geom_bond_atom_site_label_1
_geom_bond_atom_site_label_2
_geom_bond_distance
_geom_bond_site_symmetry_2
_geom_bond_publ_flag
Co1 C1 1.862(10) . ?
Co1 C15 2.041(13) . ?
Co1 C12 2.048(15) . ?
Co1 C11 2.051(15) . ?
Co1 C14 2.047(12) . ?
Co1 C13 2.071(14) . ?
Co1 S1 2.148(3) . ?
Co1 Co2 2.4333(15) . ?
Co1 Fe1 2.5042(19) . ?
Co2 C1 1.862(8) . ?
Co2 C23 2.045(9) . ?
Co2 C24 2.060(10) . ?
Co2 C25 2.065(9) . ?
Co2 C21 2.079(10) . ?
Co2 C22 2.089(10) . ?
Co2 S1 2.125(2) . ?
Co2 Fe1 2.5950(16) . ?
Fe1 C4 1.743(8) . ?
Fe1 C1 1.895(8) . ?
Fe1 S1 2.187(3) . ?
Fe1 S4 2.238(3) . ?
Fe1 P5 2.279(2) . ?
C1 S2 1.754(9) . ?
S2 C2 1.691(11) . ?
C2 S4 1.682(8) . ?
C2 S3 1.732(10) . ?
S3 C3 1.805(11) . ?
C11 C12 1.34(3) . ?
C11 C15 1.41(3) . ?
C12 C13 1.41(2) . ?
C13 C14 1.41(2) . ?
C14 C15 1.38(3) . ?
C21 C25 1.395(15) . ?
C21 C22 1.395(14) . ?
C22 C23 1.408(15) . ?
C23 C24 1.454(15) . ?
C24 C25 1.426(15) . ?
C4 O4 1.145(10) . ?
P5 C41 1.824(11) . ?
P5 C31 1.835(7) . ?
P5 C51 1.835(9) . ?
C31 C32 1.368(13) . ?
C31 C36 1.382(13) . ?
C32 C33 1.404(13) . ?
C33 C34 1.377(16) . ?
C34 C35 1.383(16) . ?
C35 C36 1.391(12) . ?
C41 C42 1.397(14) . ?
C41 C46 1.399(12) . ?
C42 C43 1.338(15) . ?
C43 C44 1.381(15) . ?
C44 C45 1.390(15) . ?
C45 C46 1.355(14) . ?
C51 C56 1.398(12) . ?
C51 C52 1.410(14) . ?
C52 C53 1.361(14) . ?
C53 C54 1.371(16) . ?
C54 C55 1.391(16) . ?
C55 C56 1.383(14) . ?
C60 Cl3 1.68(2) . ?
C60 Cl1 1.742(18) . ?
C60 Cl2 1.94(3) . ?
C61 C66 1.34(3) . ?
C61 C62 1.36(2) . ?
C62 C63 1.36(2) . ?
C63 C64 1.29(2) . ?
C64 C65 1.32(3) . ?
C65 C66 1.38(3) . ?
